data_1542781
loop_
_publ_author_name
'Nalla, Venkatram'
'Medishetty, Raghavender'
'Wang, Yue'
'Bai, Zhaozhi'
'Sun, Handong'
'Wei, Ji.'
'Vittal, Jagadese J.'

_publ_section_title
;
 Second harmonic generation from the `centrosymmetric' crystals
;
_journal_issue 3
_journal_name_full IUCrJ
_journal_page_first 317
_journal_page_last 321
_journal_paper_doi 10.1107/S2052252515002183
_journal_volume 2
_journal_year 2015
_chemical_formula_sum 'C54 H42 N2 O8 Zn2'
_chemical_formula_weight 977.64
_chemical_name_systematic
; 
 ? 
;
_space_group_IT_number 9
_symmetry_cell_setting monoclinic
_symmetry_space_group_name_Hall 'C -2yc'
_symmetry_space_group_name_H-M 'C 1 c 1'
_atom_sites_solution_hydrogens geom
_atom_sites_solution_primary direct
_atom_sites_solution_secondary difmap
_audit_creation_method SHELXL-97
_cell_angle_alpha 90.00
_cell_angle_beta 109.390(11)
_cell_angle_gamma 90.00
_cell_formula_units_Z 4
_cell_length_a 24.817(13)
_cell_length_b 12.241(7)
_cell_length_c 15.714(8)
_cell_measurement_reflns_used 956
_cell_measurement_temperature 295(2)
_cell_measurement_theta_max 27.23
_cell_measurement_theta_min 2.49
_cell_volume 4503(4)
_computing_cell_refinement 'Bruker SAINT'
_computing_data_collection 'Bruker APEX2'
_computing_data_reduction 'Bruker SAINT'
_computing_molecular_graphics 'Bruker SHELXTL'
_computing_publication_material 'Bruker SHELXTL'
_computing_structure_refinement 'SHELXL-97 (Sheldrick, 2008)'
_computing_structure_solution 'SHELXS-97 (Sheldrick, 2008)'
_diffrn_ambient_temperature 295(2)
_diffrn_measured_fraction_theta_full 1.000
_diffrn_measured_fraction_theta_max 1.000
_diffrn_measurement_device_type 'Bruker APEX-II CCD'
_diffrn_measurement_method '\f and \w scans'
_diffrn_radiation_monochromator graphite
_diffrn_radiation_source 'fine-focus sealed tube'
_diffrn_radiation_type MoK\a
_diffrn_radiation_wavelength 0.71073
_diffrn_reflns_av_R_equivalents 0.0264
_diffrn_reflns_av_sigmaI/netI 0.0301
_diffrn_reflns_limit_h_max 32
_diffrn_reflns_limit_h_min -32
_diffrn_reflns_limit_k_max 15
_diffrn_reflns_limit_k_min -15
_diffrn_reflns_limit_l_max 20
_diffrn_reflns_limit_l_min -20
_diffrn_reflns_number 28951
_diffrn_reflns_theta_full 27.50
_diffrn_reflns_theta_max 27.50
_diffrn_reflns_theta_min 1.74
_exptl_absorpt_coefficient_mu 1.125
_exptl_absorpt_correction_T_max 0.7585
_exptl_absorpt_correction_T_min 0.5714
_exptl_absorpt_correction_type multi-scan
_exptl_absorpt_process_details 'SADABS (Sheldrick, 2010)'
_exptl_crystal_colour Colourless
_exptl_crystal_density_diffrn 1.442
_exptl_crystal_density_method 'not measured'
_exptl_crystal_description Block
_exptl_crystal_F_000 2016
_exptl_crystal_size_max 0.56
_exptl_crystal_size_mid 0.36
_exptl_crystal_size_min 0.26
_refine_diff_density_max 0.674
_refine_diff_density_min -0.750
_refine_diff_density_rms 0.092
_refine_ls_abs_structure_details 'Flack H D (1983), Acta Cryst. A39, 876-881'
_refine_ls_abs_structure_Flack 0.41(3)
_refine_ls_extinction_method none
_refine_ls_goodness_of_fit_ref 1.052
_refine_ls_hydrogen_treatment constr
_refine_ls_matrix_type full
_refine_ls_number_parameters 325
_refine_ls_number_reflns 10299
_refine_ls_number_restraints 66
_refine_ls_restrained_S_all 1.054
_refine_ls_R_factor_all 0.0708
_refine_ls_R_factor_gt 0.0573
_refine_ls_shift/su_max 0.000
_refine_ls_shift/su_mean 0.000
_refine_ls_structure_factor_coef Fsqd
_refine_ls_weighting_details 'calc w=1/[\s^2^(Fo^2^)+(0.0831P)^2^+12.7240P] where P=(Fo^2^+2Fc^2^)/3'
_refine_ls_weighting_scheme calc
_refine_ls_wR_factor_gt 0.1533
_refine_ls_wR_factor_ref 0.1662
_reflns_number_gt 8235
_reflns_number_total 10299
_reflns_threshold_expression >2sigma(I)
_cod_data_source_file ed5004.cif
_cod_data_source_block e257
_cod_depositor_comments
;
The following automatic conversions were performed:

'_symmetry_cell_setting' value 'Monoclinic' changed to 'monoclinic'
according to
/usr/data/users/saulius/automatic-downloads/current/IUCr/lib/dictionaries/cif_core.dic
dictionary named 'cif_core.dic' version 2.4.2 from 2011-04-26.

'_exptl_absorpt_correction_type' value 'Multi-scan' changed to
'multi-scan' according to
/usr/data/users/saulius/automatic-downloads/current/IUCr/lib/dictionaries/cif_core.dic
dictionary named 'cif_core.dic' version 2.4.2 from 2011-04-26.

Automatic conversion script
Id: cif_fix_values 4287 2015-11-16 14:04:37Z antanas 
;
_cod_original_sg_symbol_H-M Cc
_cod_database_code 1542781
_publcif_datablock.id {811fcb64-4c1d-4e7c-a93a-5fca62ea64ad}

loop_
_symmetry_equiv_pos_as_xyz
'x, y, z'
'x, -y, z+1/2'
'x+1/2, y+1/2, z'
'x+1/2, -y+1/2, z+1/2'

loop_
_atom_site_label
_atom_site_type_symbol
_atom_site_fract_x
_atom_site_fract_y
_atom_site_fract_z
_atom_site_U_iso_or_equiv
_atom_site_adp_type
_atom_site_occupancy
_atom_site_symmetry_multiplicity
_atom_site_calc_flag
_atom_site_refinement_flags
Zn1 Zn 0.33178(2) 0.50332(5) 0.25491(3) 0.0344(2) Uani 1 1 d .
Zn2 Zn 0.24100(2) 0.49643(5) 0.07502(3) 0.0344(2) Uani 1 1 d .
O1 O 0.2862(3) 0.6453(5) 0.2446(4) 0.0575(15) Uani 1 1 d .
O2 O 0.2173(3) 0.6428(4) 0.1140(4) 0.0540(14) Uani 1 1 d .
O3 O 0.2686(2) 0.4209(5) 0.2812(4) 0.0494(13) Uani 1 1 d .
O4 O 0.1994(3) 0.4172(5) 0.1462(3) 0.0556(15) Uani 1 1 d .
O5 O 0.3556(3) 0.3557(4) 0.2153(4) 0.0487(13) Uani 1 1 d .
O6 O 0.2855(2) 0.3524(4) 0.0802(4) 0.0542(14) Uani 1 1 d .
O7 O 0.3750(3) 0.5800(5) 0.1803(4) 0.0540(13) Uani 1 1 d .
O8 O 0.3057(3) 0.5794(5) 0.0488(3) 0.0523(14) Uani 1 1 d .
N1 N 0.3906(3) 0.5263(5) 0.3779(4) 0.0394(14) Uani 1 1 d D
C1 C 0.3781(3) 0.5766(6) 0.4446(5) 0.0433(17) Uiso 1 1 d D
H1 H 0.3414 0.6044 0.4327 0.052 Uiso 1 1 calc R
C2 C 0.4167(3) 0.5892(5) 0.5294(4) 0.0408(15) Uiso 1 1 d D
H2 H 0.4049 0.6188 0.5749 0.049 Uiso 1 1 calc R
C3 C 0.4724(3) 0.5586(6) 0.5482(5) 0.0396(16) Uiso 1 1 d D
C4 C 0.4838(3) 0.4966(4) 0.4836(4) 0.0398(14) Uiso 1 1 d D
H4 H 0.5194 0.4640 0.4952 0.048 Uiso 1 1 calc R
C5 C 0.4418(3) 0.4832(6) 0.4012(5) 0.0479(18) Uiso 1 1 d D
H5 H 0.4504 0.4402 0.3586 0.058 Uiso 1 1 calc R
C6 C 0.5166(4) 0.5766(7) 0.6362(5) 0.0481(18) Uiso 1 1 d .
H6 H 0.5533 0.5517 0.6431 0.058 Uiso 1 1 calc R
C7 C 0.5089(3) 0.6257(6) 0.7077(5) 0.0463(17) Uiso 1 1 d .
H7 H 0.4720 0.6463 0.7031 0.056 Uiso 1 1 calc R
C8 C 0.5547(3) 0.6488(6) 0.7924(5) 0.0444(17) Uiso 1 1 d D
C9 C 0.5405(4) 0.7087(6) 0.8566(5) 0.056(2) Uiso 1 1 d D
H9 H 0.5032 0.7333 0.8429 0.067 Uiso 1 1 calc R
C10 C 0.5791(3) 0.7332(7) 0.9393(5) 0.057(2) Uiso 1 1 d D
H10 H 0.5680 0.7740 0.9806 0.068 Uiso 1 1 calc R
C11 C 0.6338(4) 0.6973(7) 0.9606(6) 0.065(2) Uiso 1 1 d D
H11 H 0.6610 0.7164 1.0154 0.078 Uiso 1 1 calc R
C12 C 0.6488(4) 0.6319(7) 0.8998(6) 0.067(2) Uiso 1 1 d D
H12 H 0.6849 0.6006 0.9162 0.081 Uiso 1 1 calc R
C13 C 0.6098(3) 0.6132(7) 0.8146(5) 0.0537(19) Uiso 1 1 d D
H13 H 0.6213 0.5759 0.7720 0.064 Uiso 1 1 calc R
N2 N 0.1829(2) 0.4753(5) -0.0501(4) 0.0318(12) Uani 1 1 d D
C14 C 0.1279(3) 0.5032(5) -0.0644(5) 0.0457(17) Uiso 1 1 d D
H14 H 0.1185 0.5358 -0.0178 0.055 Uiso 1 1 calc R
C15 C 0.0851(3) 0.4850(5) -0.1455(5) 0.0532(18) Uiso 1 1 d D
H15 H 0.0474 0.5014 -0.1523 0.064 Uiso 1 1 calc R
C16 C 0.0997(3) 0.4408(6) -0.2189(4) 0.0380(15) Uiso 1 1 d D
C17 C 0.1553(3) 0.3995(6) -0.1985(4) 0.0441(16) Uiso 1 1 d D
H17 H 0.1651 0.3565 -0.2399 0.053 Uiso 1 1 calc R
C18 C 0.1951(3) 0.4240(6) -0.1158(4) 0.0417(16) Uiso 1 1 d D
H18 H 0.2328 0.4033 -0.1055 0.050 Uiso 1 1 calc R
C19 C 0.0548(3) 0.4223(6) -0.3058(5) 0.0426(16) Uiso 1 1 d .
H19 H 0.0185 0.4478 -0.3116 0.051 Uiso 1 1 calc R
C20 C 0.0610(3) 0.3735(6) -0.3758(5) 0.0442(16) Uiso 1 1 d .
H20 H 0.0976 0.3481 -0.3679 0.053 Uiso 1 1 calc R
C21 C 0.0189(3) 0.3525(5) -0.4649(5) 0.0409(16) Uiso 1 1 d D
C22 C -0.0383(4) 0.3843(7) -0.4826(6) 0.059(2) Uiso 1 1 d D
H22 H -0.0488 0.4228 -0.4395 0.071 Uiso 1 1 calc R
C23 C -0.0789(4) 0.3576(6) -0.5646(5) 0.060(2) Uiso 1 1 d D
H23 H -0.1169 0.3757 -0.5751 0.072 Uiso 1 1 calc R
C24 C -0.0640(3) 0.3050(6) -0.6304(5) 0.0501(18) Uiso 1 1 d D
H24 H -0.0913 0.2911 -0.6864 0.060 Uiso 1 1 calc R
C25 C -0.0095(4) 0.2736(7) -0.6132(6) 0.065(2) Uiso 1 1 d D
H25 H 0.0005 0.2359 -0.6571 0.078 Uiso 1 1 calc R
C26 C 0.0326(4) 0.2968(7) -0.5300(5) 0.057(2) Uiso 1 1 d D
H26 H 0.0700 0.2739 -0.5194 0.068 Uiso 1 1 calc R
C100 C 0.2466(3) 0.6891(6) 0.1849(5) 0.0442(17) Uiso 1 1 d .
C101 C 0.2343(3) 0.8081(6) 0.1955(4) 0.0403(16) Uiso 1 1 d D
C102 C 0.1908(3) 0.8597(6) 0.1324(5) 0.053(2) Uiso 1 1 d D
H102 H 0.1672 0.8168 0.0860 0.064 Uiso 1 1 calc R
C103 C 0.1783(4) 0.9675(7) 0.1303(6) 0.068(2) Uiso 1 1 d D
H103 H 0.1481 0.9985 0.0845 0.082 Uiso 1 1 calc R
C104 C 0.2134(4) 1.0283(8) 0.2011(5) 0.074(2) Uiso 1 1 d D
H104 H 0.2061 1.1025 0.2039 0.088 Uiso 1 1 calc R
C105 C 0.2593(4) 0.9821(7) 0.2685(6) 0.073(2) Uiso 1 1 d D
H105 H 0.2823 1.0239 0.3163 0.087 Uiso 1 1 calc R
C106 C 0.2698(3) 0.8707(6) 0.2619(5) 0.0564(18) Uiso 1 1 d D
H106 H 0.3017 0.8389 0.3038 0.068 Uiso 1 1 calc R
C200 C 0.2188(3) 0.3912(6) 0.2286(5) 0.0418(15) Uiso 1 1 d .
C201 C 0.1859(3) 0.3192(6) 0.2662(4) 0.0397(15) Uiso 1 1 d D
C202 C 0.2049(4) 0.2857(6) 0.3565(5) 0.054(2) Uiso 1 1 d D
H202 H 0.2397 0.3111 0.3954 0.065 Uiso 1 1 calc R
C203 C 0.1729(4) 0.2160(7) 0.3881(6) 0.069(2) Uiso 1 1 d D
H203 H 0.1849 0.1966 0.4488 0.083 Uiso 1 1 calc R
C204 C 0.1202(3) 0.1727(7) 0.3261(5) 0.0650(19) Uiso 1 1 d D
H204 H 0.0990 0.1229 0.3467 0.078 Uiso 1 1 calc R
C205 C 0.1010(3) 0.2048(6) 0.2363(5) 0.0613(19) Uiso 1 1 d D
H205 H 0.0671 0.1780 0.1957 0.074 Uiso 1 1 calc R
C206 C 0.1335(4) 0.2761(7) 0.2110(5) 0.055(2) Uiso 1 1 d D
H206 H 0.1202 0.2994 0.1512 0.066 Uiso 1 1 calc R
C300 C 0.3253(3) 0.3096(5) 0.1439(5) 0.0360(14) Uiso 1 1 d .
C301 C 0.3374(3) 0.1923(6) 0.1324(4) 0.0409(16) Uiso 1 1 d D
C302 C 0.3810(3) 0.1356(6) 0.1973(5) 0.055(2) Uiso 1 1 d D
H302 H 0.4053 0.1701 0.2483 0.066 Uiso 1 1 calc R
C303 C 0.3864(4) 0.0219(6) 0.1810(5) 0.0626(19) Uiso 1 1 d D
H303 H 0.4153 -0.0188 0.2217 0.075 Uiso 1 1 calc R
C304 C 0.3496(3) -0.0277(8) 0.1062(5) 0.072(2) Uiso 1 1 d D
H304 H 0.3518 -0.1030 0.1001 0.086 Uiso 1 1 calc R
C305 C 0.3100(4) 0.0293(8) 0.0405(7) 0.081(3) Uiso 1 1 d D
H305 H 0.2869 -0.0057 -0.0114 0.097 Uiso 1 1 calc R
C306 C 0.3046(3) 0.1394(6) 0.0520(5) 0.0575(18) Uiso 1 1 d D
H306 H 0.2789 0.1798 0.0061 0.069 Uiso 1 1 calc R
C400 C 0.3519(3) 0.6064(6) 0.0997(5) 0.0367(14) Uiso 1 1 d .
C401 C 0.3877(3) 0.6826(6) 0.0627(4) 0.0375(15) Uiso 1 1 d D
C402 C 0.4391(3) 0.7229(6) 0.1171(5) 0.0489(18) Uiso 1 1 d D
H402 H 0.4552 0.7034 0.1774 0.059 Uiso 1 1 calc R
C403 C 0.4663(3) 0.7981(6) 0.0732(5) 0.064(2) Uiso 1 1 d D
H403 H 0.5013 0.8283 0.1069 0.076 Uiso 1 1 calc R
C404 C 0.4430(3) 0.8268(7) -0.0153(5) 0.0644(19) Uiso 1 1 d D
H404 H 0.4621 0.8748 -0.0413 0.077 Uiso 1 1 calc R
C405 C 0.3940(4) 0.7868(8) -0.0630(7) 0.074(3) Uiso 1 1 d D
H405 H 0.3768 0.8100 -0.1222 0.089 Uiso 1 1 calc R
C406 C 0.3668(4) 0.7100(7) -0.0269(5) 0.055(2) Uiso 1 1 d D
H406 H 0.3338 0.6764 -0.0641 0.066 Uiso 1 1 calc R

loop_
_atom_site_aniso_label
_atom_site_aniso_U_11
_atom_site_aniso_U_22
_atom_site_aniso_U_33
_atom_site_aniso_U_23
_atom_site_aniso_U_13
_atom_site_aniso_U_12
Zn1 0.0352(5) 0.0353(4) 0.0262(4) -0.0013(3) 0.0014(4) -0.0025(3)
Zn2 0.0350(5) 0.0373(5) 0.0245(4) -0.0012(3) 0.0011(3) -0.0024(3)
O1 0.059(4) 0.047(3) 0.053(3) 0.003(3) 0.002(3) 0.012(3)
O2 0.061(4) 0.045(3) 0.049(3) -0.016(2) 0.009(3) -0.002(3)
O3 0.041(3) 0.049(3) 0.055(3) -0.002(2) 0.010(2) -0.013(2)
O4 0.058(4) 0.073(4) 0.032(2) 0.009(2) 0.009(2) -0.017(3)
O5 0.055(3) 0.043(3) 0.051(3) -0.006(2) 0.020(2) 0.006(2)
O6 0.053(3) 0.040(3) 0.064(4) -0.002(2) 0.012(3) 0.011(2)
O7 0.056(3) 0.058(3) 0.051(3) 0.009(3) 0.020(3) -0.004(3)
O8 0.050(3) 0.065(4) 0.044(3) 0.004(2) 0.019(3) -0.007(3)
N1 0.039(4) 0.037(3) 0.036(3) -0.001(3) 0.005(3) -0.003(3)
N2 0.031(3) 0.038(3) 0.019(3) -0.004(2) 0.000(2) -0.003(3)

loop_
_atom_type_symbol
_atom_type_description
_atom_type_scat_dispersion_real
_atom_type_scat_dispersion_imag
_atom_type_scat_source
C C 0.0033 0.0016 'International Tables Vol C Tables 4.2.6.8 and 6.1.1.4'
H H 0.0000 0.0000 'International Tables Vol C Tables 4.2.6.8 and 6.1.1.4'
N N 0.0061 0.0033 'International Tables Vol C Tables 4.2.6.8 and 6.1.1.4'
O O 0.0106 0.0060 'International Tables Vol C Tables 4.2.6.8 and 6.1.1.4'
Zn Zn 0.2839 1.4301 'International Tables Vol C Tables 4.2.6.8 and 6.1.1.4'

loop_
_geom_angle_atom_site_label_1
_geom_angle_atom_site_label_2
_geom_angle_atom_site_label_3
_geom_angle
O3 Zn1 N1 103.7(2)
O3 Zn1 O5 86.8(2)
N1 Zn1 O5 102.8(2)
O3 Zn1 O7 158.6(2)
N1 Zn1 O7 97.7(3)
O5 Zn1 O7 88.4(2)
O3 Zn1 O1 89.7(3)
N1 Zn1 O1 99.4(2)
O5 Zn1 O1 157.7(2)
O7 Zn1 O1 86.9(3)
O3 Zn1 Zn2 77.62(16)
N1 Zn1 Zn2 173.31(18)
O5 Zn1 Zn2 83.74(16)
O7 Zn1 Zn2 81.10(17)
O1 Zn1 Zn2 74.04(16)
O4 Zn2 N2 98.4(2)
O4 Zn2 O8 158.8(2)
N2 Zn2 O8 102.7(2)
O4 Zn2 O6 86.2(3)
N2 Zn2 O6 97.4(2)
O8 Zn2 O6 89.2(3)
O4 Zn2 O2 90.2(3)
N2 Zn2 O2 102.6(2)
O8 Zn2 O2 87.1(3)
O6 Zn2 O2 160.0(2)
O4 Zn2 Zn1 81.45(16)
N2 Zn2 Zn1 173.49(16)
O8 Zn2 Zn1 77.32(16)
O6 Zn2 Zn1 76.14(15)
O2 Zn2 Zn1 83.86(16)
C100 O1 Zn1 135.0(5)
C100 O2 Zn2 121.7(5)
C200 O3 Zn1 130.8(5)
C200 O4 Zn2 127.0(5)
C300 O5 Zn1 121.1(5)
C300 O6 Zn2 130.7(5)
C400 O7 Zn1 123.0(5)
C400 O8 Zn2 129.6(5)
C5 N1 C1 115.1(7)
C5 N1 Zn1 122.5(5)
C1 N1 Zn1 122.1(5)
N1 C1 C2 123.0(7)
C3 C2 C1 120.7(6)
C2 C3 C4 115.7(7)
C2 C3 C6 123.2(6)
C4 C3 C6 120.6(6)
C3 C4 C5 119.1(6)
N1 C5 C4 125.1(7)
C7 C6 C3 125.9(7)
C6 C7 C8 124.4(7)
C9 C8 C13 117.2(8)
C9 C8 C7 117.2(7)
C13 C8 C7 125.5(7)
C8 C9 C10 122.8(8)
C9 C10 C11 119.4(8)
C12 C11 C10 119.3(9)
C11 C12 C13 120.0(9)
C12 C13 C8 120.9(8)
C18 N2 C14 118.0(6)
C18 N2 Zn2 122.7(5)
C14 N2 Zn2 118.9(4)
C15 C14 N2 122.5(7)
C14 C15 C16 119.0(7)
C17 C16 C19 122.9(6)
C17 C16 C15 116.5(6)
C19 C16 C15 119.6(6)
C18 C17 C16 118.7(6)
N2 C18 C17 124.0(7)
C20 C19 C16 126.2(7)
C19 C20 C21 129.9(7)
C26 C21 C22 118.4(8)
C26 C21 C20 122.0(7)
C22 C21 C20 119.5(6)
C21 C22 C23 119.5(8)
C22 C23 C24 121.3(8)
C25 C24 C23 119.2(8)
C24 C25 C26 121.2(8)
C21 C26 C25 120.4(8)
O2 C100 O1 124.3(7)
O2 C100 C101 117.3(7)
O1 C100 C101 118.4(6)
C102 C101 C106 117.1(7)
C102 C101 C100 120.7(6)
C106 C101 C100 121.8(6)
C101 C102 C103 126.3(8)
C104 C103 C102 115.3(8)
C103 C104 C105 122.2(9)
C106 C105 C104 117.7(8)
C105 C106 C101 121.2(7)
O3 C200 O4 122.9(7)
O3 C200 C201 117.3(7)
O4 C200 C201 119.7(7)
C202 C201 C206 116.6(7)
C202 C201 C200 122.9(7)
C206 C201 C200 120.4(6)
C203 C202 C201 120.7(8)
C202 C203 C204 119.3(8)
C205 C204 C203 120.6(8)
C206 C205 C204 116.8(7)
C205 C206 C201 126.0(8)
O6 C300 O5 126.8(6)
O6 C300 C301 116.0(6)
O5 C300 C301 117.1(6)
C306 C301 C302 120.1(7)
C306 C301 C300 118.1(6)
C302 C301 C300 121.8(6)
C303 C302 C301 116.6(7)
C302 C303 C304 120.7(8)
C305 C304 C303 122.2(9)
C304 C305 C306 118.8(9)
C301 C306 C305 121.0(7)
O7 C400 O8 128.1(7)
O7 C400 C401 114.5(6)
O8 C400 C401 117.4(6)
C402 C401 C406 120.5(7)
C402 C401 C400 121.4(6)
C406 C401 C400 118.1(6)
C401 C402 C403 114.7(7)
C404 C403 C402 122.9(7)
C405 C404 C403 119.5(9)
C404 C405 C406 120.8(9)
C401 C406 C405 121.2(8)

loop_
_geom_bond_atom_site_label_1
_geom_bond_atom_site_label_2
_geom_bond_distance
Zn1 O3 2.019(5)
Zn1 N1 2.019(7)
Zn1 O5 2.061(5)
Zn1 O7 2.060(6)
Zn1 O1 2.051(6)
Zn1 Zn2 2.9739(13)
Zn2 O4 2.006(6)
Zn2 N2 2.032(6)
Zn2 O8 2.053(6)
Zn2 O6 2.068(5)
Zn2 O2 2.042(5)
O1 C100 1.233(9)
O2 C100 1.247(9)
O3 C200 1.290(9)
O4 C200 1.263(9)
O5 C300 1.258(8)
O6 C300 1.263(8)
O7 C400 1.248(9)
O8 C400 1.206(9)
N1 C5 1.310(9)
N1 C1 1.338(8)
C1 C2 1.368(9)
C2 C3 1.368(8)
C3 C4 1.369(8)
C3 C6 1.470(11)
C4 C5 1.376(9)
C6 C7 1.342(11)
C7 C8 1.462(11)
C8 C9 1.383(9)
C8 C13 1.365(10)
C9 C10 1.368(10)
C10 C11 1.359(10)
C11 C12 1.388(10)
C12 C13 1.385(11)
N2 C18 1.327(8)
N2 C14 1.351(8)
C14 C15 1.379(10)
C15 C16 1.425(8)
C16 C17 1.403(8)
C16 C19 1.465(10)
C17 C18 1.379(9)
C19 C20 1.304(10)
C20 C21 1.464(10)
C21 C26 1.364(9)
C21 C22 1.409(10)
C22 C23 1.386(11)
C23 C24 1.369(9)
C24 C25 1.346(10)
C25 C26 1.404(11)
C100 C101 1.508(10)
C101 C102 1.356(9)
C101 C106 1.357(8)
C102 C103 1.354(11)
C103 C104 1.381(11)
C104 C105 1.393(11)
C105 C106 1.399(11)
C200 C201 1.453(10)
C201 C202 1.401(9)
C201 C206 1.405(9)
C202 C203 1.366(11)
C203 C204 1.448(10)
C204 C205 1.388(9)
C205 C206 1.336(10)
C300 C301 1.491(10)
C301 C306 1.412(8)
C301 C302 1.400(9)
C302 C303 1.429(11)
C303 C304 1.368(10)
C304 C305 1.359(11)
C305 C306 1.372(11)
C400 C401 1.529(10)
C401 C402 1.371(9)
C401 C406 1.370(9)
C402 C403 1.445(10)
C403 C404 1.364(10)
C404 C405 1.294(11)
C405 C406 1.383(11)
